data_1530261
loop_
_publ_author_name
'Lazarev, P.I.'
'Aslanov, L.A.'
'Ionov, V.M.'
'Porai-Koshits, M.A.'

_publ_section_title
;
 Results of X-ray radiografic studies of potassium polyhydrates hepta
 rhodinates of the rare earths
;
_journal_name_full
;
Koordinatsionnaya Khimiya (= Coordination Chemistry (USSR))
;
_journal_page_first 710
_journal_page_last 715
_journal_volume 1
_journal_year 1975
_chemical_formula_sum 'C7 H12 Eu K4 N7 O6 S7'
_chemical_name_systematic 'K4 (Eu (H2 O)4 (N C S)4) (N C S)3 (H2 O)2'
_space_group_IT_number 15
_symmetry_space_group_name_Hall '-B 2b'
_symmetry_space_group_name_H-M 'B 1 1 2/b'
_cell_angle_alpha 90
_cell_angle_beta 90
_cell_angle_gamma 122
_cell_formula_units_Z 4
_cell_length_a 25.41
_cell_length_b 20.32
_cell_length_c 6.52
_cell_volume 2854.936
_citation_journal_id_ASTM KOKHDC
_cod_data_source_file Lazarev_KOKHDC_1975_111.cif
_cod_data_source_block C7H12Eu1K4N7O6S7
_cod_original_sg_symbol_Hall '-C 2yc (-x,z,y)'
_cod_original_formula_sum 'C7 H12 Eu1 K4 N7 O6 S7'
_cod_database_code 1530261

loop_
_symmetry_equiv_pos_as_xyz
x,y,z
-x,-y+1/2,z
-x,-y,-z
x,y-1/2,-z
x+1/2,y,z+1/2
-x+1/2,-y+1/2,z+1/2
-x+1/2,-y,-z+1/2
x+1/2,y-1/2,-z+1/2

loop_
_atom_site_label
_atom_site_type_symbol
_atom_site_fract_x
_atom_site_fract_y
_atom_site_fract_z
_atom_site_occupancy
_atom_site_U_iso_or_equiv
N4 N-3 -0.0359 -0.0607 0.354 0.5 0.0
C2 C+4 0.3802 0.067 0.0023 1 0.0
C4 C+4 -0.0049 -0.0238 0.5042 0.5 0.0
O3 O-2 0.4115 0.0076 0.5465 1 0.0
K1 K+1 0.3211 0.0714 0.5523 1 0.0
Eu1 Eu+3 0 0.25 0.287 1 0.0
O2 O-2 0.0378 0.2135 0.604 1 0.0
N3 N-3 0.0875 0.2395 0.1866 1 0.0
C3 C+4 0.12 0.2142 0.1668 1 0.0
S3 S-2 0.1675 0.1829 0.1639 1 0.0
S4 S-2 0.0359 0.0607 0.656 0.5 0.0
K2 K+1 0.1864 0.1502 0.654 1 0.0
S2 S-2 0.1723 0.5099 0.6295 1 0.0
N1 N-3 0.2575 0.0967 -0.116 1 0.0
S1 S-2 0.3166 0.1904 0.2442 1 0.0
C1 C+4 0.2825 0.1342 0.022 1 0.0
N2 N-3 0.0822 0.3788 0.4148 1 0.0
O1 O-2 0.0369 0.337 -0.141 1 0.0
